data_4025387
loop_
_publ_author_name
'Xiao-Feng Xia'
'Xing-Zhong Shu'
'Ke-Gong Ji'
'Yan-Fang Yang'
'Ali Shaukat'
'Xue-Yuan Liu'
'Yong-Min Liang'

_publ_section_title
;
 Platinum-Catalyzed Michael Addition and Cyclization of Tertiary Amines
 with Nitroolefins by Dehydrogenation of \a,\b-sp3C-H Bonds
;
_journal_name_full 'Journal of Organic Chemistry'
_journal_page_first 2893
_journal_page_last 2902
_journal_paper_doi 10.1021/jo100133z
_journal_volume 75
_journal_year 2010
_chemical_formula_sum 'C26 H26 N2 O3'
_chemical_formula_weight 414.49
_chemical_name_systematic
; 
 ? 
;
_space_group_IT_number 2
_symmetry_cell_setting triclinic
_symmetry_space_group_name_Hall '-P 1'
_symmetry_space_group_name_H-M 'P -1'
_atom_sites_solution_hydrogens geom
_atom_sites_solution_primary direct
_atom_sites_solution_secondary difmap
_audit_creation_method SHELXL-97
_cell_angle_alpha 84.888(2)
_cell_angle_beta 80.135(2)
_cell_angle_gamma 82.659(2)
_cell_formula_units_Z 2
_cell_length_a 8.9828(9)
_cell_length_b 10.4604(10)
_cell_length_c 12.0419(11)
_cell_measurement_reflns_used 1258
_cell_measurement_temperature 296(2)
_cell_measurement_theta_max 22.42
_cell_measurement_theta_min 2.52
_cell_volume 1103.01(18)
_computing_cell_refinement 'Bruker SAINT'
_computing_data_collection 'Bruker APEX2'
_computing_data_reduction 'Bruker SAINT'
_computing_molecular_graphics 'Bruker SHELXTL'
_computing_publication_material 'Bruker SHELXTL'
_computing_structure_refinement 'SHELXL-97 (Sheldrick, 2008)'
_computing_structure_solution 'SHELXS-97 (Sheldrick, 2008)'
_diffrn_ambient_temperature 296(2)
_diffrn_measured_fraction_theta_full 0.989
_diffrn_measured_fraction_theta_max 0.989
_diffrn_measurement_device_type 'Bruker APEX-II CCD'
_diffrn_measurement_method '\f and \w scans'
_diffrn_radiation_monochromator graphite
_diffrn_radiation_source 'fine-focus sealed tube'
_diffrn_radiation_type MoK\a
_diffrn_radiation_wavelength 0.71073
_diffrn_reflns_av_R_equivalents 0.0186
_diffrn_reflns_av_sigmaI/netI 0.0404
_diffrn_reflns_limit_h_max 9
_diffrn_reflns_limit_h_min -10
_diffrn_reflns_limit_k_max 11
_diffrn_reflns_limit_k_min -12
_diffrn_reflns_limit_l_max 14
_diffrn_reflns_limit_l_min -12
_diffrn_reflns_number 6011
_diffrn_reflns_theta_full 25.50
_diffrn_reflns_theta_max 25.50
_diffrn_reflns_theta_min 1.72
_exptl_absorpt_coefficient_mu 0.082
_exptl_absorpt_correction_T_max 0.9838
_exptl_absorpt_correction_T_min 0.9766
_exptl_absorpt_correction_type multi-scan
_exptl_crystal_density_diffrn 1.248
_exptl_crystal_density_method 'not measured'
_exptl_crystal_F_000 440
_exptl_crystal_size_max 0.29
_exptl_crystal_size_mid 0.22
_exptl_crystal_size_min 0.20
_refine_diff_density_max 0.194
_refine_diff_density_min -0.183
_refine_diff_density_rms 0.044
_refine_ls_extinction_coef 0.025(4)
_refine_ls_extinction_expression Fc^*^=kFc[1+0.001xFc^2^\l^3^/sin(2\q)]^-1/4^
_refine_ls_extinction_method SHELXL
_refine_ls_goodness_of_fit_ref 1.055
_refine_ls_hydrogen_treatment constr
_refine_ls_matrix_type full
_refine_ls_number_parameters 281
_refine_ls_number_reflns 4067
_refine_ls_number_restraints 0
_refine_ls_restrained_S_all 1.055
_refine_ls_R_factor_all 0.0813
_refine_ls_R_factor_gt 0.0490
_refine_ls_shift/su_max 0.000
_refine_ls_shift/su_mean 0.000
_refine_ls_structure_factor_coef Fsqd
_refine_ls_weighting_details 'calc w=1/[\s^2^(Fo^2^)+(0.0699P)^2^+0.0000P] where P=(Fo^2^+2Fc^2^)/3'
_refine_ls_weighting_scheme calc
_refine_ls_wR_factor_gt 0.1218
_refine_ls_wR_factor_ref 0.1435
_reflns_number_gt 2617
_reflns_number_total 4067
_reflns_threshold_expression >2sigma(I)
_cod_data_source_file jo100133z_si_002.cif
_cod_data_source_block p-1
_cod_depositor_comments
;
The following automatic conversions were performed:

'_symmetry_cell_setting' value 'Triclinic' changed to 'triclinic'
according to the built-in table from CIF Core dictionary named
'cif_core.dic' version 2.4.1 from 2010-06-29.

Automatic conversion script
Id: cif_fix_values 1646 2011-03-28 12:23:43Z adriana 
;
_cod_original_cell_volume 1103.02(18)
_cod_database_code 4025387

loop_
_symmetry_equiv_pos_as_xyz
'x, y, z'
'-x, -y, -z'

loop_
_atom_site_label
_atom_site_type_symbol
_atom_site_fract_x
_atom_site_fract_y
_atom_site_fract_z
_atom_site_U_iso_or_equiv
_atom_site_adp_type
_atom_site_occupancy
_atom_site_symmetry_multiplicity
_atom_site_calc_flag
_atom_site_refinement_flags
_atom_site_disorder_assembly
_atom_site_disorder_group
C1 C -0.1138(2) 0.33640(19) 0.36265(17) 0.0522(5) Uani 1 1 d . . .
C6 C -0.0473(3) 0.2790(2) 0.45258(18) 0.0582(6) Uani 1 1 d . . .
H6 H 0.0283 0.3177 0.4764 0.070 Uiso 1 1 calc R . .
C3 C -0.2686(3) 0.1620(2) 0.3855(2) 0.0645(6) Uani 1 1 d . . .
H3 H -0.3441 0.1224 0.3625 0.077 Uiso 1 1 calc R . .
C2 C -0.2253(3) 0.2756(2) 0.32971(17) 0.0589(6) Uani 1 1 d . . .
H2 H -0.2718 0.3118 0.2691 0.071 Uiso 1 1 calc R . .
C5 C -0.0912(3) 0.1652(2) 0.50763(17) 0.0619(6) Uani 1 1 d . . .
H5 H -0.0450 0.1279 0.5681 0.074 Uiso 1 1 calc R . .
C4 C -0.2014(3) 0.1073(2) 0.4741(2) 0.0640(6) Uani 1 1 d . . .
H4 H -0.2308 0.0306 0.5115 0.077 Uiso 1 1 calc R . .
C7 C -0.1541(2) 0.69882(17) 0.28187(15) 0.0411(5) Uani 1 1 d . . .
C12 C -0.1717(2) 0.58068(18) 0.34243(17) 0.0492(5) Uani 1 1 d . . .
C11 C -0.2833(3) 0.5776(2) 0.43796(19) 0.0614(6) Uani 1 1 d . . .
H11 H -0.2962 0.4994 0.4795 0.074 Uiso 1 1 calc R . .
C8 C -0.2463(2) 0.80857(19) 0.31720(18) 0.0552(6) Uani 1 1 d . . .
H8 H -0.2339 0.8875 0.2767 0.066 Uiso 1 1 calc R . .
C10 C -0.3747(3) 0.6870(2) 0.47248(19) 0.0637(6) Uani 1 1 d . . .
H10 H -0.4486 0.6825 0.5366 0.076 Uiso 1 1 calc R . .
C9 C -0.3567(3) 0.8024(2) 0.4122(2) 0.0643(6) Uani 1 1 d . . .
H9 H -0.4186 0.8768 0.4350 0.077 Uiso 1 1 calc R . .
C13 C -0.0691(3) 0.4614(2) 0.3036(2) 0.0795(8) Uani 1 1 d . . .
H13A H -0.0675 0.4574 0.2232 0.095 Uiso 1 1 calc R . .
H13B H 0.0336 0.4701 0.3144 0.095 Uiso 1 1 calc R . .
O3 O 0.07764(14) 0.87949(11) 0.21290(10) 0.0460(4) Uani 1 1 d . . .
N2 N -0.03915(17) 0.70159(14) 0.18238(12) 0.0413(4) Uani 1 1 d . . .
C18 C 0.1009(2) 0.74095(16) 0.19882(15) 0.0379(4) Uani 1 1 d . . .
H18 H 0.1295 0.6960 0.2683 0.045 Uiso 1 1 calc R . .
C22 C 0.2036(2) 0.94378(17) 0.20283(15) 0.0412(5) Uani 1 1 d . . .
C20 C 0.3760(2) 0.75371(17) 0.12251(16) 0.0455(5) Uani 1 1 d . . .
H20 H 0.4482 0.7516 0.0516 0.055 Uiso 1 1 calc R . .
C19 C 0.2279(2) 0.70890(17) 0.10163(15) 0.0410(5) Uani 1 1 d . . .
H19 H 0.2441 0.6147 0.0987 0.049 Uiso 1 1 calc R . .
C21 C 0.3484(2) 0.89053(18) 0.15806(15) 0.0442(5) Uani 1 1 d . . .
C14 C 0.1807(2) 0.7664(2) -0.00950(15) 0.0529(5) Uani 1 1 d . . .
H14A H 0.1711 0.8599 -0.0112 0.063 Uiso 1 1 calc R . .
H14B H 0.2582 0.7388 -0.0719 0.063 Uiso 1 1 calc R . .
C24 C 0.1772(3) 1.06880(18) 0.23780(17) 0.0529(5) Uani 1 1 d . . .
H24 H 0.0793 1.1029 0.2678 0.063 Uiso 1 1 calc R . .
C27 C 0.4664(2) 0.9677(2) 0.14820(19) 0.0598(6) Uani 1 1 d . . .
H27 H 0.5646 0.9347 0.1178 0.072 Uiso 1 1 calc R . .
C16 C -0.0916(2) 0.7573(2) 0.07710(16) 0.0576(6) Uani 1 1 d . . .
H16A H -0.1121 0.8505 0.0789 0.069 Uiso 1 1 calc R . .
H16B H -0.1850 0.7237 0.0698 0.069 Uiso 1 1 calc R . .
C15 C 0.0297(3) 0.7229(2) -0.02248(17) 0.0638(6) Uani 1 1 d . . .
H15A H -0.0020 0.7640 -0.0914 0.077 Uiso 1 1 calc R . .
H15B H 0.0423 0.6301 -0.0284 0.077 Uiso 1 1 calc R . .
C25 C 0.2957(3) 1.1421(2) 0.2281(2) 0.0643(6) Uani 1 1 d . . .
H25 H 0.2784 1.2255 0.2522 0.077 Uiso 1 1 calc R . .
C26 C 0.4403(3) 1.0919(2) 0.1826(2) 0.0673(7) Uani 1 1 d . . .
H26 H 0.5205 1.1419 0.1750 0.081 Uiso 1 1 calc R . .
C28 C 0.4488(2) 0.66691(19) 0.21311(19) 0.0570(6) Uani 1 1 d . . .
H28A H 0.5359 0.7043 0.2285 0.068 Uiso 1 1 calc R . .
H28B H 0.3759 0.6632 0.2825 0.068 Uiso 1 1 calc R . .
N1 N 0.4983(3) 0.5343(2) 0.1772(3) 0.0858(7) Uani 1 1 d . . .
O2 O 0.4305(3) 0.4483(2) 0.2251(3) 0.1528(12) Uani 1 1 d . . .
O1 O 0.6047(3) 0.5208(2) 0.1003(3) 0.1357(10) Uani 1 1 d . . .

loop_
_atom_site_aniso_label
_atom_site_aniso_U_11
_atom_site_aniso_U_22
_atom_site_aniso_U_33
_atom_site_aniso_U_23
_atom_site_aniso_U_13
_atom_site_aniso_U_12
C1 0.0569(14) 0.0425(11) 0.0482(12) -0.0060(9) 0.0100(10) 0.0051(10)
C6 0.0623(15) 0.0564(13) 0.0578(14) -0.0173(11) -0.0089(11) -0.0052(11)
C3 0.0567(14) 0.0591(14) 0.0786(16) -0.0204(13) -0.0083(13) -0.0020(12)
C2 0.0609(15) 0.0638(14) 0.0470(12) -0.0075(11) -0.0107(11) 0.0166(12)
C5 0.0815(17) 0.0551(14) 0.0450(12) -0.0017(10) -0.0108(12) 0.0077(12)
C4 0.0709(17) 0.0469(13) 0.0679(15) -0.0020(11) 0.0033(13) -0.0041(12)
C7 0.0329(10) 0.0453(11) 0.0459(11) -0.0092(9) -0.0029(8) -0.0077(9)
C12 0.0472(12) 0.0432(11) 0.0522(12) -0.0058(9) 0.0051(10) -0.0019(9)
C11 0.0626(14) 0.0498(13) 0.0627(14) -0.0036(11) 0.0158(11) -0.0070(11)
C8 0.0464(12) 0.0426(12) 0.0731(15) -0.0082(10) 0.0034(11) -0.0066(10)
C10 0.0582(14) 0.0602(14) 0.0663(14) -0.0172(12) 0.0169(11) -0.0104(12)
C9 0.0525(14) 0.0494(13) 0.0847(16) -0.0218(12) 0.0123(12) -0.0024(11)
C13 0.0864(19) 0.0455(13) 0.0849(17) 0.0037(12) 0.0339(14) 0.0050(12)
O3 0.0383(8) 0.0412(7) 0.0571(8) -0.0107(6) 0.0022(6) -0.0079(6)
N2 0.0366(9) 0.0470(9) 0.0412(9) -0.0051(7) -0.0051(7) -0.0082(7)
C18 0.0376(10) 0.0354(10) 0.0399(10) -0.0012(8) -0.0049(8) -0.0041(8)
C22 0.0430(11) 0.0387(10) 0.0415(10) -0.0003(8) -0.0035(9) -0.0095(9)
C20 0.0355(11) 0.0495(12) 0.0485(11) -0.0036(9) 0.0018(9) -0.0050(9)
C19 0.0410(11) 0.0371(10) 0.0432(11) -0.0055(8) -0.0024(9) -0.0016(8)
C21 0.0411(11) 0.0461(11) 0.0448(11) 0.0023(9) -0.0045(9) -0.0094(9)
C14 0.0513(13) 0.0638(13) 0.0398(11) -0.0036(10) 0.0015(9) -0.0046(10)
C24 0.0606(14) 0.0397(11) 0.0575(13) -0.0035(9) -0.0040(11) -0.0101(10)
C27 0.0458(13) 0.0643(15) 0.0692(14) 0.0056(12) -0.0064(11) -0.0168(11)
C16 0.0442(12) 0.0808(15) 0.0510(12) -0.0032(11) -0.0164(10) -0.0077(11)
C15 0.0622(15) 0.0891(17) 0.0431(12) -0.0053(12) -0.0146(11) -0.0114(13)
C25 0.0787(18) 0.0454(12) 0.0713(15) -0.0031(11) -0.0116(13) -0.0183(12)
C26 0.0692(17) 0.0597(15) 0.0786(16) 0.0049(12) -0.0143(13) -0.0322(13)
C28 0.0429(12) 0.0528(13) 0.0754(15) -0.0040(11) -0.0140(11) 0.0000(10)
N1 0.0769(17) 0.0568(15) 0.132(2) -0.0038(15) -0.0510(16) 0.0040(13)
O2 0.173(3) 0.0654(14) 0.238(3) 0.0311(17) -0.086(2) -0.0381(16)
O1 0.115(2) 0.1120(18) 0.174(2) -0.0615(17) -0.0175(18) 0.0375(15)

loop_
_atom_type_symbol
_atom_type_description
_atom_type_scat_dispersion_real
_atom_type_scat_dispersion_imag
_atom_type_scat_source
C C 0.0033 0.0016 'International Tables Vol C Tables 4.2.6.8 and 6.1.1.4'
H H 0.0000 0.0000 'International Tables Vol C Tables 4.2.6.8 and 6.1.1.4'
N N 0.0061 0.0033 'International Tables Vol C Tables 4.2.6.8 and 6.1.1.4'
O O 0.0106 0.0060 'International Tables Vol C Tables 4.2.6.8 and 6.1.1.4'

loop_
_geom_angle_atom_site_label_1
_geom_angle_atom_site_label_2
_geom_angle_atom_site_label_3
_geom_angle
_geom_angle_site_symmetry_1
_geom_angle_site_symmetry_3
_geom_angle_publ_flag
C6 C1 C2 117.6(2) . . ?
C6 C1 C13 121.5(2) . . ?
C2 C1 C13 120.9(2) . . ?
C5 C6 C1 121.0(2) . . ?
C5 C6 H6 119.5 . . ?
C1 C6 H6 119.5 . . ?
C4 C3 C2 120.4(2) . . ?
C4 C3 H3 119.8 . . ?
C2 C3 H3 119.8 . . ?
C3 C2 C1 120.9(2) . . ?
C3 C2 H2 119.6 . . ?
C1 C2 H2 119.6 . . ?
C4 C5 C6 120.4(2) . . ?
C4 C5 H5 119.8 . . ?
C6 C5 H5 119.8 . . ?
C5 C4 C3 119.7(2) . . ?
C5 C4 H4 120.1 . . ?
C3 C4 H4 120.1 . . ?
C8 C7 C12 119.91(17) . . ?
C8 C7 N2 122.12(17) . . ?
C12 C7 N2 117.97(16) . . ?
C7 C12 C11 118.07(18) . . ?
C7 C12 C13 119.42(17) . . ?
C11 C12 C13 122.50(18) . . ?
C10 C11 C12 121.7(2) . . ?
C10 C11 H11 119.1 . . ?
C12 C11 H11 119.1 . . ?
C7 C8 C9 120.70(19) . . ?
C7 C8 H8 119.7 . . ?
C9 C8 H8 119.7 . . ?
C9 C10 C11 119.6(2) . . ?
C9 C10 H10 120.2 . . ?
C11 C10 H10 120.2 . . ?
C10 C9 C8 119.9(2) . . ?
C10 C9 H9 120.0 . . ?
C8 C9 H9 120.0 . . ?
C1 C13 C12 114.98(18) . . ?
C1 C13 H13A 108.5 . . ?
C12 C13 H13A 108.5 . . ?
C1 C13 H13B 108.5 . . ?
C12 C13 H13B 108.5 . . ?
H13A C13 H13B 107.5 . . ?
C22 O3 C18 118.06(13) . . ?
C18 N2 C7 114.99(13) . . ?
C18 N2 C16 114.22(15) . . ?
C7 N2 C16 115.98(15) . . ?
N2 C18 O3 108.26(14) . . ?
N2 C18 C19 112.02(14) . . ?
O3 C18 C19 110.77(14) . . ?
N2 C18 H18 108.6 . . ?
O3 C18 H18 108.6 . . ?
C19 C18 H18 108.6 . . ?
O3 C22 C21 123.04(16) . . ?
O3 C22 C24 115.72(17) . . ?
C21 C22 C24 121.22(18) . . ?
C21 C20 C19 110.64(15) . . ?
C21 C20 C28 108.62(16) . . ?
C19 C20 C28 112.65(15) . . ?
C21 C20 H20 108.3 . . ?
C19 C20 H20 108.3 . . ?
C28 C20 H20 108.3 . . ?
C18 C19 C14 109.97(15) . . ?
C18 C19 C20 110.22(14) . . ?
C14 C19 C20 112.90(15) . . ?
C18 C19 H19 107.9 . . ?
C14 C19 H19 107.9 . . ?
C20 C19 H19 107.9 . . ?
C22 C21 C27 117.55(18) . . ?
C22 C21 C20 120.65(16) . . ?
C27 C21 C20 121.79(18) . . ?
C15 C14 C19 110.20(16) . . ?
C15 C14 H14A 109.6 . . ?
C19 C14 H14A 109.6 . . ?
C15 C14 H14B 109.6 . . ?
C19 C14 H14B 109.6 . . ?
H14A C14 H14B 108.1 . . ?
C25 C24 C22 120.0(2) . . ?
C25 C24 H24 120.0 . . ?
C22 C24 H24 120.0 . . ?
C26 C27 C21 121.3(2) . . ?
C26 C27 H27 119.4 . . ?
C21 C27 H27 119.4 . . ?
N2 C16 C15 109.37(16) . . ?
N2 C16 H16A 109.8 . . ?
C15 C16 H16A 109.8 . . ?
N2 C16 H16B 109.8 . . ?
C15 C16 H16B 109.8 . . ?
H16A C16 H16B 108.2 . . ?
C16 C15 C14 111.02(16) . . ?
C16 C15 H15A 109.4 . . ?
C14 C15 H15A 109.4 . . ?
C16 C15 H15B 109.4 . . ?
C14 C15 H15B 109.4 . . ?
H15A C15 H15B 108.0 . . ?
C24 C25 C26 119.9(2) . . ?
C24 C25 H25 120.1 . . ?
C26 C25 H25 120.1 . . ?
C25 C26 C27 120.1(2) . . ?
C25 C26 H26 120.0 . . ?
C27 C26 H26 120.0 . . ?
N1 C28 C20 111.86(18) . . ?
N1 C28 H28A 109.2 . . ?
C20 C28 H28A 109.2 . . ?
N1 C28 H28B 109.2 . . ?
C20 C28 H28B 109.2 . . ?
H28A C28 H28B 107.9 . . ?
O2 N1 O1 124.8(3) . . ?
O2 N1 C28 118.1(3) . . ?
O1 N1 C28 117.2(3) . . ?

loop_
_geom_bond_atom_site_label_1
_geom_bond_atom_site_label_2
_geom_bond_distance
_geom_bond_site_symmetry_2
_geom_bond_publ_flag
C1 C6 1.380(3) . ?
C1 C2 1.382(3) . ?
C1 C13 1.499(3) . ?
C6 C5 1.379(3) . ?
C6 H6 0.9300 . ?
C3 C4 1.361(3) . ?
C3 C2 1.379(3) . ?
C3 H3 0.9300 . ?
C2 H2 0.9300 . ?
C5 C4 1.358(3) . ?
C5 H5 0.9300 . ?
C4 H4 0.9300 . ?
C7 C8 1.381(3) . ?
C7 C12 1.391(2) . ?
C7 N2 1.442(2) . ?
C12 C11 1.391(3) . ?
C12 C13 1.513(3) . ?
C11 C10 1.373(3) . ?
C11 H11 0.9300 . ?
C8 C9 1.382(3) . ?
C8 H8 0.9300 . ?
C10 C9 1.366(3) . ?
C10 H10 0.9300 . ?
C9 H9 0.9300 . ?
C13 H13A 0.9700 . ?
C13 H13B 0.9700 . ?
O3 C22 1.371(2) . ?
O3 C18 1.458(2) . ?
N2 C18 1.423(2) . ?
N2 C16 1.474(2) . ?
C18 C19 1.516(2) . ?
C18 H18 0.9800 . ?
C22 C21 1.386(3) . ?
C22 C24 1.389(3) . ?
C20 C21 1.508(3) . ?
C20 C19 1.532(2) . ?
C20 C28 1.536(3) . ?
C20 H20 0.9800 . ?
C19 C14 1.522(2) . ?
C19 H19 0.9800 . ?
C21 C27 1.396(3) . ?
C14 C15 1.521(3) . ?
C14 H14A 0.9700 . ?
C14 H14B 0.9700 . ?
C24 C25 1.374(3) . ?
C24 H24 0.9300 . ?
C27 C26 1.378(3) . ?
C27 H27 0.9300 . ?
C16 C15 1.511(3) . ?
C16 H16A 0.9700 . ?
C16 H16B 0.9700 . ?
C15 H15A 0.9700 . ?
C15 H15B 0.9700 . ?
C25 C26 1.377(3) . ?
C25 H25 0.9300 . ?
C26 H26 0.9300 . ?
C28 N1 1.481(3) . ?
C28 H28A 0.9700 . ?
C28 H28B 0.9700 . ?
N1 O2 1.200(3) . ?
N1 O1 1.215(3) . ?

loop_
_geom_torsion_atom_site_label_1
_geom_torsion_atom_site_label_2
_geom_torsion_atom_site_label_3
_geom_torsion_atom_site_label_4
_geom_torsion
_geom_torsion_site_symmetry_1
_geom_torsion_site_symmetry_2
_geom_torsion_site_symmetry_3
_geom_torsion_site_symmetry_4
_geom_torsion_publ_flag
C2 C1 C6 C5 -0.2(3) . . . . ?
C13 C1 C6 C5 178.84(19) . . . . ?
C4 C3 C2 C1 -0.3(3) . . . . ?
C6 C1 C2 C3 0.3(3) . . . . ?
C13 C1 C2 C3 -178.71(18) . . . . ?
C1 C6 C5 C4 0.0(3) . . . . ?
C6 C5 C4 C3 0.1(3) . . . . ?
C2 C3 C4 C5 0.0(3) . . . . ?
C8 C7 C12 C11 0.0(3) . . . . ?
N2 C7 C12 C11 -179.55(18) . . . . ?
C8 C7 C12 C13 -179.4(2) . . . . ?
N2 C7 C12 C13 1.1(3) . . . . ?
C7 C12 C11 C10 0.2(3) . . . . ?
C13 C12 C11 C10 179.6(2) . . . . ?
C12 C7 C8 C9 -0.3(3) . . . . ?
N2 C7 C8 C9 179.21(19) . . . . ?
C12 C11 C10 C9 -0.1(4) . . . . ?
C11 C10 C9 C8 -0.3(4) . . . . ?
C7 C8 C9 C10 0.4(3) . . . . ?
C6 C1 C13 C12 -96.9(3) . . . . ?
C2 C1 C13 C12 82.1(3) . . . . ?
C7 C12 C13 C1 -170.3(2) . . . . ?
C11 C12 C13 C1 10.4(4) . . . . ?
C8 C7 N2 C18 82.5(2) . . . . ?
C12 C7 N2 C18 -98.02(19) . . . . ?
C8 C7 N2 C16 -54.5(2) . . . . ?
C12 C7 N2 C16 125.04(19) . . . . ?
C7 N2 C18 O3 -72.43(18) . . . . ?
C16 N2 C18 O3 65.27(18) . . . . ?
C7 N2 C18 C19 165.14(14) . . . . ?
C16 N2 C18 C19 -57.2(2) . . . . ?
C22 O3 C18 N2 -164.62(14) . . . . ?
C22 O3 C18 C19 -41.43(19) . . . . ?
C18 O3 C22 C21 13.5(2) . . . . ?
C18 O3 C22 C24 -168.20(15) . . . . ?
N2 C18 C19 C14 54.5(2) . . . . ?
O3 C18 C19 C14 -66.46(18) . . . . ?
N2 C18 C19 C20 179.62(14) . . . . ?
O3 C18 C19 C20 58.64(18) . . . . ?
C21 C20 C19 C18 -47.7(2) . . . . ?
C28 C20 C19 C18 74.10(19) . . . . ?
C21 C20 C19 C14 75.71(19) . . . . ?
C28 C20 C19 C14 -162.50(16) . . . . ?
O3 C22 C21 C27 177.52(16) . . . . ?
C24 C22 C21 C27 -0.7(3) . . . . ?
O3 C22 C21 C20 -3.0(3) . . . . ?
C24 C22 C21 C20 178.80(17) . . . . ?
C19 C20 C21 C22 20.9(2) . . . . ?
C28 C20 C21 C22 -103.2(2) . . . . ?
C19 C20 C21 C27 -159.58(17) . . . . ?
C28 C20 C21 C27 76.3(2) . . . . ?
C18 C19 C14 C15 -53.9(2) . . . . ?
C20 C19 C14 C15 -177.47(16) . . . . ?
O3 C22 C24 C25 -178.24(17) . . . . ?
C21 C22 C24 C25 0.1(3) . . . . ?
C22 C21 C27 C26 0.5(3) . . . . ?
C20 C21 C27 C26 -178.98(19) . . . . ?
C18 N2 C16 C15 57.1(2) . . . . ?
C7 N2 C16 C15 -165.66(16) . . . . ?
N2 C16 C15 C14 -55.6(2) . . . . ?
C19 C14 C15 C16 55.9(2) . . . . ?
C22 C24 C25 C26 0.7(3) . . . . ?
C24 C25 C26 C27 -0.9(4) . . . . ?
C21 C27 C26 C25 0.2(3) . . . . ?
C21 C20 C28 N1 -172.34(19) . . . . ?
C19 C20 C28 N1 64.7(2) . . . . ?
C20 C28 N1 O2 -110.8(3) . . . . ?
C20 C28 N1 O1 68.6(3) . . . . ?
